data_7000395
loop_
_publ_author_name
'Agostinho, Magno'
'Rosa, Vitor'
'Avil\'es, Teresa'
'Welter, Richard'
'Braunstein, Pierre'

_publ_section_title
;
 Synthesis and characterization of Co and Ni complexes stabilized by
 keto- and acetamide-derived P,O-type phosphine ligands
;
_journal_issue 5
_journal_name_full 'Dalton Transactions'
_journal_page_first 814
_journal_page_last 822
_journal_paper_doi 10.1039/b814284j
_journal_year 2009
_chemical_formula_moiety 'C16 H34 N2 Ni O2 P2'
_chemical_formula_sum 'C16 H34 N2 Ni O2 P2'
_chemical_formula_weight 407.10
_chemical_name_systematic
;
?
;
_space_group_IT_number 15
_symmetry_cell_setting monoclinic
_symmetry_space_group_name_Hall '-C 2yc'
_symmetry_space_group_name_H-M 'C 1 2/c 1'
_atom_sites_solution_hydrogens geom
_atom_sites_solution_primary direct
_atom_sites_solution_secondary difmap
_audit_creation_method SHELXL-97
_cell_angle_alpha 90.00
_cell_angle_beta 108.706(3)
_cell_angle_gamma 90.00
_cell_formula_units_Z 4
_cell_length_a 12.4880(9)
_cell_length_b 9.9680(7)
_cell_length_c 17.9220(12)
_cell_measurement_reflns_used 12665
_cell_measurement_temperature 173(2)
_cell_measurement_theta_max 30.034
_cell_measurement_theta_min 0.998
_cell_volume 2113.1(3)
_computing_cell_refinement 'Denzo (Nonius B.V., 1998)'
_computing_data_collection 'Collect (Nonius B.V., 1998)'
_computing_data_reduction 'Denzo (Nonius B.V., 1998)'
_computing_molecular_graphics 'PLATON 98 (Spek, 1998)'
_computing_publication_material 'SHELXL-97 (Sheldrick, 1997)'
_computing_structure_refinement 'SHELXL-97 (Sheldrick, 1997)'
_computing_structure_solution 'SHELXS-97 (Sheldrick, 1997)'
_diffrn_ambient_temperature 173(2)
_diffrn_measured_fraction_theta_full 0.971
_diffrn_measured_fraction_theta_max 0.971
_diffrn_measurement_device_type KappaCCD
_diffrn_measurement_method '\f scans'
_diffrn_radiation_monochromator graphite
_diffrn_radiation_source 'fine-focus sealed tube'
_diffrn_radiation_type MoK\a
_diffrn_radiation_wavelength 0.71073
_diffrn_reflns_av_R_equivalents 0.0556
_diffrn_reflns_av_sigmaI/netI 0.0432
_diffrn_reflns_limit_h_max 15
_diffrn_reflns_limit_h_min -15
_diffrn_reflns_limit_k_max 11
_diffrn_reflns_limit_k_min -12
_diffrn_reflns_limit_l_max 22
_diffrn_reflns_limit_l_min -15
_diffrn_reflns_number 4974
_diffrn_reflns_theta_full 26.37
_diffrn_reflns_theta_max 26.37
_diffrn_reflns_theta_min 2.40
_exptl_absorpt_coefficient_mu 1.079
_exptl_absorpt_correction_type none
_exptl_crystal_colour orange
_exptl_crystal_density_diffrn 1.280
_exptl_crystal_density_method 'not measured'
_exptl_crystal_description prism
_exptl_crystal_F_000 872
_exptl_crystal_size_max 0.10
_exptl_crystal_size_mid 0.10
_exptl_crystal_size_min 0.10
_refine_diff_density_max 0.472
_refine_diff_density_min -0.683
_refine_diff_density_rms 0.188
_refine_ls_extinction_method none
_refine_ls_goodness_of_fit_ref 1.198
_refine_ls_hydrogen_treatment constr
_refine_ls_matrix_type full
_refine_ls_number_parameters 105
_refine_ls_number_reflns 2097
_refine_ls_number_restraints 0
_refine_ls_restrained_S_all 1.198
_refine_ls_R_factor_all 0.0436
_refine_ls_R_factor_gt 0.0356
_refine_ls_shift/su_max 0.001
_refine_ls_shift/su_mean 0.000
_refine_ls_structure_factor_coef Fsqd
_refine_ls_weighting_details 'calc w=1/[\s^2^(Fo^2^)+(0.0537P)^2^+0.9620P] where P=(Fo^2^+2Fc^2^)/3'
_refine_ls_weighting_scheme calc
_refine_ls_wR_factor_gt 0.1027
_refine_ls_wR_factor_ref 0.1065
_reflns_number_gt 1899
_reflns_number_total 2097
_reflns_threshold_expression >2sigma(I)
_cod_data_source_file b814284j.txt
_cod_data_source_block Complex6
_cod_original_sg_symbol_H-M 'C 2/c'
_cod_database_code 7000395

loop_
_symmetry_equiv_pos_as_xyz
'x, y, z'
'-x, y, -z+1/2'
'x+1/2, y+1/2, z'
'-x+1/2, y+1/2, -z+1/2'
'-x, -y, -z'
'x, -y, z-1/2'
'-x+1/2, -y+1/2, -z'
'x+1/2, -y+1/2, z-1/2'

loop_
_atom_site_label
_atom_site_type_symbol
_atom_site_fract_x
_atom_site_fract_y
_atom_site_fract_z
_atom_site_U_iso_or_equiv
_atom_site_adp_type
_atom_site_occupancy
_atom_site_symmetry_multiplicity
_atom_site_calc_flag
_atom_site_refinement_flags
_atom_site_disorder_assembly
_atom_site_disorder_group
Ni1 Ni 1.0000 0.10530(4) 0.7500 0.03248(16) Uani 1 2 d S . .
P1 P 0.88155(5) 0.23146(6) 0.66272(3) 0.03404(18) Uani 1 1 d . . .
O1 O 0.92629(15) -0.03411(16) 0.68147(9) 0.0459(4) Uani 1 1 d . . .
N1 N 0.81245(19) 0.1177(2) 0.59434(12) 0.0457(5) Uani 1 1 d . . .
C1 C 0.8499(2) -0.0028(2) 0.61599(13) 0.0419(5) Uani 1 1 d . . .
C2 C 0.8054(3) -0.1187(3) 0.56125(17) 0.0583(7) Uani 1 1 d . . .
H2A H 0.8638 -0.1495 0.5395 0.088 Uiso 1 1 calc . . .
H2B H 0.7386 -0.0901 0.5182 0.088 Uiso 1 1 calc . . .
H2C H 0.7847 -0.1922 0.5903 0.088 Uiso 1 1 calc . . .
C3 C 0.9210(2) 0.3556(3) 0.60089(14) 0.0467(6) Uani 1 1 d . . .
H3 H 0.8537 0.3690 0.5529 0.056 Uiso 1 1 calc . . .
C4 C 0.9528(3) 0.4931(3) 0.63950(17) 0.0661(8) Uani 1 1 d . . .
H4A H 1.0219 0.4851 0.6848 0.099 Uiso 1 1 calc . . .
H4B H 0.8911 0.5262 0.6573 0.099 Uiso 1 1 calc . . .
H4C H 0.9656 0.5560 0.6012 0.099 Uiso 1 1 calc . . .
C5 C 1.0153(3) 0.2977(4) 0.57319(18) 0.0757(10) Uani 1 1 d . . .
H5A H 1.0271 0.3559 0.5324 0.114 Uiso 1 1 calc . . .
H5B H 0.9939 0.2077 0.5515 0.114 Uiso 1 1 calc . . .
H5C H 1.0854 0.2923 0.6179 0.114 Uiso 1 1 calc . . .
C6 C 0.7704(2) 0.3095(2) 0.69516(14) 0.0436(5) Uani 1 1 d . . .
H6 H 0.8056 0.3825 0.7334 0.052 Uiso 1 1 calc . . .
C7 C 0.7228(3) 0.2037(3) 0.73804(18) 0.0641(8) Uani 1 1 d . . .
H7A H 0.6670 0.2454 0.7586 0.096 Uiso 1 1 calc . . .
H7B H 0.7844 0.1660 0.7817 0.096 Uiso 1 1 calc . . .
H7C H 0.6866 0.1320 0.7012 0.096 Uiso 1 1 calc . . .
C8 C 0.6760(3) 0.3705(4) 0.6274(2) 0.0707(9) Uani 1 1 d . . .
H8A H 0.6437 0.3015 0.5876 0.106 Uiso 1 1 calc . . .
H8B H 0.7066 0.4436 0.6037 0.106 Uiso 1 1 calc . . .
H8C H 0.6170 0.4058 0.6472 0.106 Uiso 1 1 calc . . .

loop_
_atom_site_aniso_label
_atom_site_aniso_U_11
_atom_site_aniso_U_22
_atom_site_aniso_U_33
_atom_site_aniso_U_23
_atom_site_aniso_U_13
_atom_site_aniso_U_12
Ni1 0.0331(2) 0.0304(2) 0.0312(2) 0.000 0.00642(16) 0.000
P1 0.0346(3) 0.0339(3) 0.0301(3) -0.0012(2) 0.0055(2) -0.0001(2)
O1 0.0507(10) 0.0342(8) 0.0452(9) -0.0055(7) 0.0046(8) -0.0021(8)
N1 0.0492(12) 0.0435(11) 0.0359(10) -0.0088(8) 0.0019(9) -0.0002(9)
C1 0.0412(12) 0.0434(13) 0.0407(12) -0.0106(10) 0.0126(10) -0.0057(11)
C2 0.0631(18) 0.0504(15) 0.0539(16) -0.0186(12) 0.0081(13) -0.0070(13)
C3 0.0443(13) 0.0555(14) 0.0354(11) 0.0109(11) 0.0058(10) -0.0025(12)
C4 0.077(2) 0.0552(16) 0.0571(16) 0.0117(13) 0.0089(15) -0.0219(15)
C5 0.0603(18) 0.118(3) 0.0560(17) 0.0229(19) 0.0291(15) 0.007(2)
C6 0.0389(12) 0.0465(13) 0.0438(12) -0.0061(10) 0.0110(10) 0.0021(11)
C7 0.0555(17) 0.075(2) 0.0686(18) -0.0041(15) 0.0294(15) -0.0134(16)
C8 0.0498(17) 0.090(2) 0.0662(19) 0.0039(16) 0.0100(14) 0.0257(16)

loop_
_atom_type_symbol
_atom_type_description
_atom_type_scat_dispersion_real
_atom_type_scat_dispersion_imag
_atom_type_scat_source
C C 0.0033 0.0016 'International Tables Vol C Tables 4.2.6.8 and 6.1.1.4'
H H 0.0000 0.0000 'International Tables Vol C Tables 4.2.6.8 and 6.1.1.4'
O O 0.0106 0.0060 'International Tables Vol C Tables 4.2.6.8 and 6.1.1.4'
N N 0.0061 0.0033 'International Tables Vol C Tables 4.2.6.8 and 6.1.1.4'
P P 0.1023 0.0942 'International Tables Vol C Tables 4.2.6.8 and 6.1.1.4'
Ni Ni 0.3393 1.1124 'International Tables Vol C Tables 4.2.6.8 and 6.1.1.4'

loop_
_geom_angle_atom_site_label_1
_geom_angle_atom_site_label_2
_geom_angle_atom_site_label_3
_geom_angle
_geom_angle_site_symmetry_1
_geom_angle_site_symmetry_3
_geom_angle_publ_flag
O1 Ni1 O1 85.16(10) . 2_756 ?
O1 Ni1 P1 166.14(5) . 2_756 ?
O1 Ni1 P1 83.13(5) 2_756 2_756 ?
O1 Ni1 P1 83.13(5) . . ?
O1 Ni1 P1 166.14(6) 2_756 . ?
P1 Ni1 P1 109.37(3) 2_756 . ?
N1 P1 C3 100.89(11) . . ?
N1 P1 C6 104.55(11) . . ?
C3 P1 C6 106.40(12) . . ?
N1 P1 Ni1 101.81(8) . . ?
C3 P1 Ni1 124.95(8) . . ?
C6 P1 Ni1 115.15(8) . . ?
C1 O1 Ni1 118.54(15) . . ?
C1 N1 P1 110.61(17) . . ?
O1 C1 N1 125.7(2) . . ?
O1 C1 C2 114.8(2) . . ?
N1 C1 C2 119.5(2) . . ?
C1 C2 H2A 109.5 . . ?
C1 C2 H2B 109.5 . . ?
H2A C2 H2B 109.5 . . ?
C1 C2 H2C 109.5 . . ?
H2A C2 H2C 109.5 . . ?
H2B C2 H2C 109.5 . . ?
C4 C3 C5 111.8(3) . . ?
C4 C3 P1 114.38(17) . . ?
C5 C3 P1 109.0(2) . . ?
C4 C3 H3 107.1 . . ?
C5 C3 H3 107.1 . . ?
P1 C3 H3 107.1 . . ?
C3 C4 H4A 109.5 . . ?
C3 C4 H4B 109.5 . . ?
H4A C4 H4B 109.5 . . ?
C3 C4 H4C 109.5 . . ?
H4A C4 H4C 109.5 . . ?
H4B C4 H4C 109.5 . . ?
C3 C5 H5A 109.5 . . ?
C3 C5 H5B 109.5 . . ?
H5A C5 H5B 109.5 . . ?
C3 C5 H5C 109.5 . . ?
H5A C5 H5C 109.5 . . ?
H5B C5 H5C 109.5 . . ?
C8 C6 C7 110.5(2) . . ?
C8 C6 P1 112.70(18) . . ?
C7 C6 P1 108.70(18) . . ?
C8 C6 H6 108.3 . . ?
C7 C6 H6 108.3 . . ?
P1 C6 H6 108.3 . . ?
C6 C7 H7A 109.5 . . ?
C6 C7 H7B 109.5 . . ?
H7A C7 H7B 109.5 . . ?
C6 C7 H7C 109.5 . . ?
H7A C7 H7C 109.5 . . ?
H7B C7 H7C 109.5 . . ?
C6 C8 H8A 109.5 . . ?
C6 C8 H8B 109.5 . . ?
H8A C8 H8B 109.5 . . ?
C6 C8 H8C 109.5 . . ?
H8A C8 H8C 109.5 . . ?
H8B C8 H8C 109.5 . . ?

loop_
_geom_bond_atom_site_label_1
_geom_bond_atom_site_label_2
_geom_bond_distance
_geom_bond_site_symmetry_2
_geom_bond_publ_flag
Ni1 O1 1.8873(16) . ?
Ni1 O1 1.8873(16) 2_756 ?
Ni1 P1 2.1754(6) 2_756 ?
Ni1 P1 2.1754(6) . ?
P1 N1 1.690(2) . ?
P1 C3 1.831(2) . ?
P1 C6 1.841(2) . ?
O1 C1 1.291(3) . ?
N1 C1 1.302(3) . ?
C1 C2 1.502(3) . ?
C2 H2A 0.9800 . ?
C2 H2B 0.9800 . ?
C2 H2C 0.9800 . ?
C3 C4 1.529(4) . ?
C3 C5 1.531(4) . ?
C3 H3 1.0000 . ?
C4 H4A 0.9800 . ?
C4 H4B 0.9800 . ?
C4 H4C 0.9800 . ?
C5 H5A 0.9800 . ?
C5 H5B 0.9800 . ?
C5 H5C 0.9800 . ?
C6 C8 1.522(4) . ?
C6 C7 1.532(4) . ?
C6 H6 1.0000 . ?
C7 H7A 0.9800 . ?
C7 H7B 0.9800 . ?
C7 H7C 0.9800 . ?
C8 H8A 0.9800 . ?
C8 H8B 0.9800 . ?
C8 H8C 0.9800 . ?

loop_
_geom_torsion_atom_site_label_1
_geom_torsion_atom_site_label_2
_geom_torsion_atom_site_label_3
_geom_torsion_atom_site_label_4
_geom_torsion
_geom_torsion_site_symmetry_1
_geom_torsion_site_symmetry_2
_geom_torsion_site_symmetry_3
_geom_torsion_site_symmetry_4
_geom_torsion_publ_flag
O1 Ni1 P1 N1 -2.43(9) . . . . ?
O1 Ni1 P1 N1 -35.0(2) 2_756 . . . ?
P1 Ni1 P1 N1 171.41(9) 2_756 . . . ?
O1 Ni1 P1 C3 -114.87(12) . . . . ?
O1 Ni1 P1 C3 -147.4(2) 2_756 . . . ?
P1 Ni1 P1 C3 58.97(11) 2_756 . . . ?
O1 Ni1 P1 C6 110.01(10) . . . . ?
O1 Ni1 P1 C6 77.4(2) 2_756 . . . ?
P1 Ni1 P1 C6 -76.15(9) 2_756 . . . ?
O1 Ni1 O1 C1 176.6(2) 2_756 . . . ?
P1 Ni1 O1 C1 -150.98(18) 2_756 . . . ?
P1 Ni1 O1 C1 4.02(16) . . . . ?
C3 P1 N1 C1 130.46(19) . . . . ?
C6 P1 N1 C1 -119.24(19) . . . . ?
Ni1 P1 N1 C1 0.95(19) . . . . ?
Ni1 O1 C1 N1 -5.0(3) . . . . ?
Ni1 O1 C1 C2 173.35(18) . . . . ?
P1 N1 C1 O1 2.3(3) . . . . ?
P1 N1 C1 C2 -176.0(2) . . . . ?
N1 P1 C3 C4 161.9(2) . . . . ?
C6 P1 C3 C4 53.0(2) . . . . ?
Ni1 P1 C3 C4 -85.3(2) . . . . ?
N1 P1 C3 C5 -72.2(2) . . . . ?
C6 P1 C3 C5 178.89(19) . . . . ?
Ni1 P1 C3 C5 40.6(2) . . . . ?
N1 P1 C6 C8 -56.6(2) . . . . ?
C3 P1 C6 C8 49.7(2) . . . . ?
Ni1 P1 C6 C8 -167.38(19) . . . . ?
N1 P1 C6 C7 66.3(2) . . . . ?
C3 P1 C6 C7 172.53(18) . . . . ?
Ni1 P1 C6 C7 -44.5(2) . . . . ?
